data_2219480
loop_
_publ_author_name
'Ren, Xiao-Yan'
'Jian, Fang-Fang'

_publ_section_title
;
 4-Methoxy-<i>N</i>-(2-nitrobenzylidene)aniline
;
_journal_coeditor_code AT2599
_journal_issue 10
_journal_name_full 'Acta Crystallographica Section E'
_journal_page_first o2027
_journal_paper_doi 10.1107/S1600536808025117
_journal_volume 64
_journal_year 2008
_chemical_formula_iupac 'C14 H12 N2 O3'
_chemical_formula_moiety 'C14 H12 N2 O3'
_chemical_formula_sum 'C14 H12 N2 O3'
_chemical_formula_weight 256.26
_chemical_name_systematic
;
4-Methoxy-<i>N</i>-(2-nitrobenzylidene)aniline
;
_space_group_IT_number 19
_symmetry_cell_setting orthorhombic
_symmetry_space_group_name_Hall 'P 2ac 2ab'
_symmetry_space_group_name_H-M 'P 21 21 21'
_atom_sites_solution_hydrogens geom
_atom_sites_solution_primary direct
_atom_sites_solution_secondary difmap
_audit_creation_method SHELXL-97
_cell_angle_alpha 90.00
_cell_angle_beta 90.00
_cell_angle_gamma 90.00
_cell_formula_units_Z 4
_cell_length_a 4.0010(8)
_cell_length_b 7.8410(16)
_cell_length_c 40.447(8)
_cell_measurement_reflns_used 1121
_cell_measurement_temperature 293(2)
_cell_measurement_theta_max 26.97
_cell_measurement_theta_min 1.01
_cell_volume 1268.9(4)
_computing_cell_refinement 'SAINT (Bruker,  1997)'
_computing_data_collection 'SMART (Bruker,  1997)'
_computing_data_reduction 'SAINT (Bruker,  1997)'
_computing_molecular_graphics 'SHELXTL (Sheldrick, 2008)'
_computing_publication_material 'SHELXTL (Sheldrick, 2008)'
_computing_structure_refinement 'SHELXL97 (Sheldrick, 2008)'
_computing_structure_solution 'SHELXS97 (Sheldrick, 2008)'
_diffrn_ambient_temperature 293(2)
_diffrn_measured_fraction_theta_full 0.979
_diffrn_measured_fraction_theta_max 0.979
_diffrn_measurement_device_type 'Bruker SMART CCD area-detector'
_diffrn_measurement_method 'phi and omega scans'
_diffrn_radiation_monochromator graphite
_diffrn_radiation_source 'fine-focus sealed tube'
_diffrn_radiation_type MoK\a
_diffrn_radiation_wavelength 0.71073
_diffrn_reflns_av_R_equivalents 0.0874
_diffrn_reflns_av_sigmaI/netI 0.1017
_diffrn_reflns_limit_h_max 0
_diffrn_reflns_limit_h_min -4
_diffrn_reflns_limit_k_max 9
_diffrn_reflns_limit_k_min -9
_diffrn_reflns_limit_l_max 48
_diffrn_reflns_limit_l_min 0
_diffrn_reflns_number 3103
_diffrn_reflns_theta_full 26.97
_diffrn_reflns_theta_max 26.97
_diffrn_reflns_theta_min 1.01
_exptl_absorpt_coefficient_mu 0.096
_exptl_absorpt_correction_type none
_exptl_crystal_colour yellow
_exptl_crystal_density_diffrn 1.341
_exptl_crystal_density_method 'not measured'
_exptl_crystal_description block
_exptl_crystal_F_000 536
_exptl_crystal_size_max 0.20
_exptl_crystal_size_mid 0.15
_exptl_crystal_size_min 0.11
_refine_diff_density_max 0.217
_refine_diff_density_min -0.237
_refine_ls_extinction_coef 0.014(3)
_refine_ls_extinction_expression Fc^*^=kFc[1+0.001xFc^2^\l^3^/sin(2\q)]^-1/4^
_refine_ls_extinction_method SHELXL
_refine_ls_goodness_of_fit_ref 0.962
_refine_ls_hydrogen_treatment constr
_refine_ls_matrix_type full
_refine_ls_number_parameters 173
_refine_ls_number_reflns 1651
_refine_ls_number_restraints 0
_refine_ls_restrained_S_all 0.962
_refine_ls_R_factor_all 0.1632
_refine_ls_R_factor_gt 0.0517
_refine_ls_shift/su_max 0.000
_refine_ls_shift/su_mean 0.000
_refine_ls_structure_factor_coef Fsqd
_refine_ls_weighting_details 'calc w=1/[\s^2^(Fo^2^)+(0.0597P)^2^+0.0000P] where P=(Fo^2^+2Fc^2^)/3'
_refine_ls_weighting_scheme calc
_refine_ls_wR_factor_gt 0.1007
_refine_ls_wR_factor_ref 0.1348
_reflns_number_gt 748
_reflns_number_total 1651
_reflns_threshold_expression >2sigma(I)
_cod_data_source_file at2599.cif
_cod_data_source_block I
_cod_database_code 2219480
_cod_database_fobs_code 2219480

loop_
_symmetry_equiv_pos_as_xyz
'x, y, z'
'-x+1/2, -y, z+1/2'
'-x, y+1/2, -z+1/2'
'x+1/2, -y+1/2, -z'

loop_
_atom_site_type_symbol
_atom_site_label
_atom_site_fract_x
_atom_site_fract_y
_atom_site_fract_z
_atom_site_U_iso_or_equiv
_atom_site_adp_type
_atom_site_calc_flag
_atom_site_refinement_flags
_atom_site_occupancy
O O3 0.5842(9) 0.0957(4) 0.02919(6) 0.0602(10) Uani d . 1
C C10 0.8225(12) -0.3220(5) 0.08753(10) 0.0421(12) Uani d . 1
N N2 0.9205(10) -0.4713(4) 0.10536(8) 0.0506(11) Uani d . 1
C C13 0.6562(12) -0.0364(5) 0.05006(10) 0.0431(11) Uani d . 1
C C4 1.0942(12) -0.5998(5) 0.15664(10) 0.0433(12) Uani d . 1
C C11 0.8984(13) -0.3162(5) 0.05408(9) 0.0482(12) Uani d . 1
H H11A 1.0036 -0.4083 0.0440 0.058 Uiso calc R 1
C C12 0.8172(13) -0.1730(5) 0.03578(10) 0.0505(13) Uani d . 1
H H12A 0.8723 -0.1689 0.0135 0.061 Uiso calc R 1
C C3 1.2227(13) -0.5869(5) 0.18867(9) 0.0455(12) Uani d . 1
C C9 0.6573(12) -0.1861(5) 0.10172(10) 0.0438(12) Uani d . 1
H H9A 0.6033 -0.1899 0.1241 0.053 Uiso calc R 1
O O2 1.4501(11) -0.3130(4) 0.18665(8) 0.0813(13) Uani d . 1
C C8 0.5695(12) -0.0423(5) 0.08302(10) 0.0471(13) Uani d . 1
H H8A 0.4543 0.0477 0.0927 0.056 Uiso calc R 1
N N1 1.2977(13) -0.4173(5) 0.20309(10) 0.0623(12) Uani d . 1
C C6 1.1071(14) -0.9039(5) 0.16521(12) 0.0654(16) Uani d . 1
H H6A 1.0707 -1.0130 0.1569 0.078 Uiso calc R 1
C C7 1.0088(11) -0.4530(5) 0.13540(10) 0.0460(12) Uani d . 1
H H7A 1.0199 -0.3436 0.1442 0.055 Uiso calc R 1
C C5 1.0397(13) -0.7655(5) 0.14548(10) 0.0546(14) Uani d . 1
H H5A 0.9560 -0.7828 0.1243 0.065 Uiso calc R 1
C C14 0.4282(15) 0.2451(5) 0.04323(11) 0.0698(16) Uani d . 1
H H14A 0.3941 0.3287 0.0262 0.105 Uiso calc R 1
H H14B 0.5701 0.2918 0.0601 0.105 Uiso calc R 1
H H14C 0.2167 0.2143 0.0527 0.105 Uiso calc R 1
C C2 1.2840(15) -0.7234(6) 0.20893(11) 0.0627(16) Uani d . 1
H H2B 1.3624 -0.7074 0.2303 0.075 Uiso calc R 1
O O1 1.2071(14) -0.3908(5) 0.23092(9) 0.1181(19) Uani d . 1
C C1 1.2268(16) -0.8852(6) 0.19681(12) 0.0712(17) Uani d . 1
H H1A 1.2689 -0.9804 0.2099 0.085 Uiso calc R 1

loop_
_atom_site_aniso_label
_atom_site_aniso_U_11
_atom_site_aniso_U_22
_atom_site_aniso_U_33
_atom_site_aniso_U_12
_atom_site_aniso_U_13
_atom_site_aniso_U_23
O3 0.069(2) 0.0526(16) 0.0587(19) 0.010(2) -0.0010(19) 0.0113(16)
C10 0.040(3) 0.040(2) 0.047(3) -0.006(3) -0.006(3) 0.001(2)
N2 0.054(3) 0.052(2) 0.046(2) -0.002(2) -0.007(2) 0.0026(18)
C13 0.043(3) 0.042(2) 0.045(3) -0.002(3) -0.007(3) 0.000(2)
C4 0.043(3) 0.048(2) 0.039(2) 0.002(3) 0.003(2) -0.003(2)
C11 0.054(3) 0.046(2) 0.044(3) -0.004(3) 0.006(3) -0.009(2)
C12 0.056(4) 0.058(3) 0.037(2) -0.001(3) 0.001(3) 0.007(2)
C3 0.053(3) 0.044(2) 0.040(2) -0.003(3) 0.001(2) -0.004(2)
C9 0.041(3) 0.053(2) 0.038(2) 0.003(3) -0.007(2) 0.001(2)
O2 0.103(4) 0.064(2) 0.078(2) -0.020(3) -0.007(3) -0.0003(19)
C8 0.048(3) 0.048(3) 0.045(3) -0.001(3) -0.001(3) -0.006(2)
N1 0.077(3) 0.067(3) 0.043(2) 0.003(3) -0.003(3) 0.002(2)
C6 0.079(4) 0.045(3) 0.072(3) 0.000(3) -0.007(3) -0.001(3)
C7 0.037(3) 0.045(3) 0.056(3) -0.001(2) 0.000(3) 0.000(2)
C5 0.060(4) 0.050(3) 0.054(3) 0.001(3) -0.007(3) 0.000(2)
C14 0.073(4) 0.055(3) 0.081(3) 0.010(4) -0.019(3) 0.014(3)
C2 0.078(4) 0.064(3) 0.047(3) 0.014(3) -0.005(3) 0.005(2)
O1 0.181(5) 0.108(3) 0.065(2) -0.024(4) 0.010(3) -0.029(2)
C1 0.089(4) 0.061(3) 0.064(3) 0.012(4) -0.010(4) 0.017(3)

loop_
_atom_type_symbol
_atom_type_description
_atom_type_scat_dispersion_real
_atom_type_scat_dispersion_imag
_atom_type_scat_source
C C 0.0033 0.0000 'International Tables Vol C Tables 4.2.6.8 and 6.1.1.4'
H H 0.0000 0.0000 'International Tables Vol C Tables 4.2.6.8 and 6.1.1.4'
N N 0.0061 0.0000 'International Tables Vol C Tables 4.2.6.8 and 6.1.1.4'
O O 0.0106 0.0000 'International Tables Vol C Tables 4.2.6.8 and 6.1.1.4'

loop_
_geom_angle_atom_site_label_1
_geom_angle_atom_site_label_2
_geom_angle_atom_site_label_3
_geom_angle
C13 O3 C14 117.6(3)
C9 C10 C11 119.0(4)
C9 C10 N2 123.7(4)
C11 C10 N2 117.3(4)
C7 N2 C10 117.7(3)
O3 C13 C12 115.4(4)
O3 C13 C8 124.7(4)
C12 C13 C8 119.8(4)
C5 C4 C3 115.2(4)
C5 C4 C7 120.2(4)
C3 C4 C7 124.6(4)
C12 C11 C10 119.8(4)
C12 C11 H11A 120.1
C10 C11 H11A 120.1
C13 C12 C11 121.1(4)
C13 C12 H12A 119.4
C11 C12 H12A 119.4
C2 C3 C4 124.3(4)
C2 C3 N1 115.4(4)
C4 C3 N1 120.3(4)
C10 C9 C8 121.1(4)
C10 C9 H9A 119.4
C8 C9 H9A 119.4
C13 C8 C9 119.1(4)
C13 C8 H8A 120.5
C9 C8 H8A 120.5
O1 N1 O2 123.2(5)
O1 N1 C3 117.5(4)
O2 N1 C3 119.3(4)
C1 C6 C5 121.7(4)
C1 C6 H6A 119.2
C5 C6 H6A 119.2
N2 C7 C4 122.1(4)
N2 C7 H7A 119.0
C4 C7 H7A 119.0
C6 C5 C4 121.2(4)
C6 C5 H5A 119.4
C4 C5 H5A 119.4
O3 C14 H14A 109.5
O3 C14 H14B 109.5
H14A C14 H14B 109.5
O3 C14 H14C 109.5
H14A C14 H14C 109.5
H14B C14 H14C 109.5
C3 C2 C1 118.5(4)
C3 C2 H2B 120.8
C1 C2 H2B 120.8
C6 C1 C2 119.2(5)
C6 C1 H1A 120.4
C2 C1 H1A 120.4

loop_
_geom_bond_atom_site_label_1
_geom_bond_atom_site_label_2
_geom_bond_distance
O3 C13 1.367(4)
O3 C14 1.444(5)
C10 C9 1.379(5)
C10 C11 1.387(5)
C10 N2 1.430(5)
N2 C7 1.274(5)
C13 C12 1.376(5)
C13 C8 1.379(5)
C4 C5 1.393(5)
C4 C3 1.398(5)
C4 C7 1.477(5)
C11 C12 1.384(5)
C11 H11A 0.9300
C12 H12A 0.9300
C3 C2 1.370(5)
C3 N1 1.482(5)
C9 C8 1.402(5)
C9 H9A 0.9300
O2 N1 1.217(5)
C8 H8A 0.9300
N1 O1 1.201(5)
C6 C1 1.373(6)
C6 C5 1.373(5)
C6 H6A 0.9300
C7 H7A 0.9300
C5 H5A 0.9300
C14 H14A 0.9600
C14 H14B 0.9600
C14 H14C 0.9600
C2 C1 1.378(6)
C2 H2B 0.9300
C1 H1A 0.9300

loop_
_geom_hbond_atom_site_label_D
_geom_hbond_atom_site_label_H
_geom_hbond_atom_site_label_A
_geom_hbond_site_symmetry_A
_geom_hbond_distance_DH
_geom_hbond_distance_HA
_geom_hbond_distance_DA
_geom_hbond_angle_DHA
_geom_hbond_publ_flag
C14 H14A O3 4_455 0.96 2.63 3.469(5) 146.3 yes

loop_
_cod_related_entry_id
_cod_related_entry_database
_cod_related_entry_code
1 ChemSpider 453720
